data_9011441
loop_
_publ_author_name
'Walitzi, E. M.'
'Walter, F.'

_publ_section_title
;
 Verfeinerung der kristallstruktur eines basaltischen magnesio-hastingsites
 Locality: Untertiefenbach, Austria
;
_journal_name_full 'Zeitschrift fur Kristallographie'
_journal_page_first 197
_journal_page_last 208
_journal_volume 156
_journal_year 1981
_chemical_formula_sum 'Al2.06 Ca1.9 Fe1.654 H2 K0.35 Mg3.136 Na0.73 O24 Si5.94 Ti0.315'
_chemical_name_mineral Magnesiohastingsite
_space_group_IT_number 12
_symmetry_space_group_name_Hall '-C 2y'
_symmetry_space_group_name_H-M 'C 1 2/m 1'
_cell_angle_alpha 90
_cell_angle_beta 105.26
_cell_angle_gamma 90
_cell_formula_units_Z 2
_cell_length_a 9.880
_cell_length_b 18.0120
_cell_length_c 5.324
_cell_volume 914.046
_exptl_crystal_density_diffrn 3.265
_cod_duplicate_entry 9008298
_cod_original_cell_volume 914.045
_cod_original_formula_sum 'Na.73 K.35 Ca1.9 Fe1.654 Mg3.136 Ti.315 (Si5.94 Al2.06) O24 H2'
_cod_database_code 9011441

loop_
_symmetry_equiv_pos_as_xyz
x,y,z
1/2+x,1/2+y,z
x,-y,z
1/2+x,1/2-y,z
-x,y,-z
1/2-x,1/2+y,-z
-x,-y,-z
1/2-x,1/2-y,-z

loop_
_atom_site_aniso_label
_atom_site_aniso_U_11
_atom_site_aniso_U_22
_atom_site_aniso_U_33
_atom_site_aniso_U_12
_atom_site_aniso_U_13
_atom_site_aniso_U_23
NaA2 0.02400 0.02400 0.02400 0.00000 0.00000 0.00000
KA2 0.02400 0.02400 0.02400 0.00000 0.00000 0.00000
NaAm 0.02330 0.02330 0.02330 0.00000 0.00000 0.00000
KAm 0.02330 0.02330 0.02330 0.00000 0.00000 0.00000
CaM4 0.00820 0.00970 0.01320 0.00000 0.00330 0.00000
NaM4 0.00820 0.00970 0.01320 0.00000 0.00330 0.00000
FeM1 0.00940 0.01450 0.01290 0.00000 0.00150 0.00000
MgM1 0.00940 0.01450 0.01290 0.00000 0.00150 0.00000
Fe2+M2 0.01200 0.01140 0.01440 0.00000 0.00260 0.00000
Fe3+M2 0.01200 0.01140 0.01440 0.00000 0.00260 0.00000
MgM2 0.01200 0.01140 0.01440 0.00000 0.00260 0.00000
TiM2 0.01200 0.01140 0.01440 0.00000 0.00260 0.00000
Fe2+M3 0.01070 0.01120 0.01340 0.00000 0.00310 0.00000
Fe3+M3 0.01070 0.01120 0.01340 0.00000 0.00310 0.00000
MgM3 0.01070 0.01120 0.01340 0.00000 0.00310 0.00000
TiM3 0.01070 0.01120 0.01340 0.00000 0.00310 0.00000
SiT1 0.00360 0.00520 0.00810 0.00000 0.00100 -0.00020
AlT1 0.00360 0.00520 0.00810 0.00000 0.00100 -0.00020
SiT2 0.00380 0.00500 0.00790 0.00000 0.00110 0.00050
AlT2 0.00380 0.00500 0.00790 0.00000 0.00110 0.00050
O1 0.00850 0.00920 0.01010 -0.00160 0.00140 -0.00040
O2 0.00990 0.00900 0.01120 -0.00010 0.00170 -0.00020
O-H3 0.01320 0.01560 0.01140 0.00000 0.00380 0.00000
O4 0.00850 0.01090 0.01540 -0.00070 0.00340 0.00140
O5 0.01040 0.01170 0.01330 -0.00100 0.00210 0.00070
O6 0.01270 0.01210 0.01710 -0.00010 0.00590 -0.00180
O7 0.01400 0.01260 0.01670 0.00000 0.00340 0.00000

loop_
_atom_site_label
_atom_site_fract_x
_atom_site_fract_y
_atom_site_fract_z
_atom_site_occupancy
_atom_site_type_symbol
_atom_site_attached_hydrogens
NaA2 0.00000 0.48900 0.00000 0.17000 Na 0
KA2 0.00000 0.48900 0.00000 0.07500 K 0
NaAm 0.04400 0.50000 0.09200 0.14500 Na 0
KAm 0.04400 0.50000 0.09200 0.10000 K 0
CaM4 0.00000 0.27920 0.50000 0.95000 Ca 0
NaM4 0.00000 0.27920 0.50000 0.05000 Na 0
FeM1 0.00000 0.08640 0.50000 0.29000 Fe 0
MgM1 0.00000 0.08640 0.50000 0.71000 Mg 0
Fe2+M2 0.00000 0.17720 0.00000 0.09400 Fe 0
Fe3+M2 0.00000 0.17720 0.00000 0.26400 Fe 0
MgM2 0.00000 0.17720 0.00000 0.57200 Mg 0
TiM2 0.00000 0.17720 0.00000 0.10500 Ti 0
Fe2+M3 0.00000 0.00000 0.00000 0.09400 Fe 0
Fe3+M3 0.00000 0.00000 0.00000 0.26400 Fe 0
MgM3 0.00000 0.00000 0.00000 0.57200 Mg 0
TiM3 0.00000 0.00000 0.00000 0.10500 Ti 0
SiT1 0.28020 0.08560 0.30370 0.60000 Si 0
AlT1 0.28020 0.08560 0.30370 0.40000 Al 0
SiT2 0.29120 0.17280 0.81370 0.88500 Si 0
AlT2 0.29120 0.17280 0.81370 0.11500 Al 0
O1 0.10440 0.08830 0.21800 1.00000 O 0
O2 0.11880 0.17280 0.73300 1.00000 O 0
O-H3 0.10610 0.00000 0.71300 1.00000 O 1
O4 0.36610 0.25050 0.78800 1.00000 O 0
O5 0.34980 0.14090 0.11400 1.00000 O 0
O6 0.34540 0.11690 0.61100 1.00000 O 0
O7 0.33690 0.00000 0.28000 1.00000 O 0

loop_
_cod_changelog_entry_id
_cod_changelog_entry_author
_cod_changelog_entry_date
_cod_changelog_entry_text
1
;cod-tools version 3.8.0
Id: cif_guess_AMCSD_atom_types 9574 2023-05-10 09:00:05Z saulius
;
2023-05-10T18:53:11+03:00
;Derived atom types and hydrogen counts
from atom names that follow the AMCSD naming convention
(Wat == water, O-H == hydroxyl).
;
2
;cod-tools version 3.10.1
Id: cif_fix_AMCSD_aniso_labels 10200 2024-08-01 14:09:44Z saulius
;
2024-08-02T12:21:41+03:00
;Changed the following '_atom_site_aniso_label' values:
'OH3' -> 'O-H3'
;
